data_4116160
loop_
_publ_author_name
'David A. Evans'
'Tomislav Rovis'
'Marisa C. Kozlowski'
'C. Wade Downey'
'Jason S. Tedrow'

_publ_section_title
;
 Enantioselective Lewis Acid Catalyzed Michael Reactions of Alkylidene
 Malonates. Catalysis by C2-Symmetric Bis(oxazoline) Copper(II) Complexes
 in the Synthesis of Chiral, Differentiated Glutarate Esters
;
_journal_name_full 'Journal of the American Chemical Society'
_journal_page_first 9134
_journal_page_last 9142
_journal_paper_doi 10.1021/ja002246+
_journal_volume 122
_journal_year 2000
_chemical_formula_sum 'C18 H24 O5 S'
_chemical_formula_weight 352.43
_chemical_name_systematic
; 
 ? 
;
_space_group_IT_number 5
_symmetry_cell_setting monoclinic
_symmetry_space_group_name_Hall 'C 2y'
_symmetry_space_group_name_H-M 'C 1 2 1'
_atom_sites_solution_hydrogens geom
_atom_sites_solution_primary direct
_atom_sites_solution_secondary difmap
_audit_creation_method SHELXL-97
_cell_angle_alpha 90.00
_cell_angle_beta 111.701(2)
_cell_angle_gamma 90.00
_cell_formula_units_Z 4
_cell_length_a 19.49470(10)
_cell_length_b 5.8781(2)
_cell_length_c 17.7056(6)
_cell_measurement_reflns_used 59
_cell_measurement_temperature 293(2)
_cell_measurement_theta_max 19.06
_cell_measurement_theta_min 3.98
_cell_volume 1885.12(9)
_computing_cell_refinement 'SMART (Bruker, V4.050, 1995)'
_computing_data_collection 'ASTRO (Bruker, V4.050, 1995)'
_computing_data_reduction 'SAINT (Bruker, V5.A06, 1997)'
_computing_molecular_graphics 'SHELXTL (Bruker, 1998, ver 5.10)'
_computing_publication_material 'CIFTAB (Sheldrick, 1997)'
_computing_structure_refinement 'SHELXL-97 (Sheldrick, 1997)'
_computing_structure_solution 'SHELXS-97 (Sheldrick, 1990)'
_diffrn_ambient_temperature 293(2)
_diffrn_measured_fraction_theta_full 0.487
_diffrn_measured_fraction_theta_max 0.487
_diffrn_measurement_method '\w, 0.3 deg'
_diffrn_radiation_monochromator graphite
_diffrn_radiation_source 'fine-focus sealed tube'
_diffrn_radiation_type MoK\a
_diffrn_radiation_wavelength 0.71073
_diffrn_reflns_av_R_equivalents 0.0408
_diffrn_reflns_av_sigmaI/netI 0.0660
_diffrn_reflns_limit_h_max 24
_diffrn_reflns_limit_h_min -25
_diffrn_reflns_limit_k_max 7
_diffrn_reflns_limit_k_min -7
_diffrn_reflns_limit_l_max 23
_diffrn_reflns_limit_l_min -12
_diffrn_reflns_number 6112
_diffrn_reflns_theta_full 28.36
_diffrn_reflns_theta_max 28.36
_diffrn_reflns_theta_min 1.24
_diffrn_standards_decay_% <1
_diffrn_standards_interval_count 0
_diffrn_standards_number 0
_exptl_absorpt_coefficient_mu 0.194
_exptl_absorpt_correction_T_max 1.000000
_exptl_absorpt_correction_T_min 0.554295
_exptl_absorpt_correction_type empirical
_exptl_crystal_colour colorless
_exptl_crystal_density_diffrn 1.242
_exptl_crystal_description prism
_exptl_crystal_F_000 752
_exptl_crystal_size_max 0.1
_exptl_crystal_size_mid 0.1
_exptl_crystal_size_min 0.5
_refine_diff_density_max 0.580
_refine_diff_density_min -0.593
_refine_diff_density_rms 0.081
_refine_ls_abs_structure_details 'Flack H D (1983), Acta Cryst. A39, 876-881'
_refine_ls_abs_structure_Flack 0.07(10)
_refine_ls_extinction_method none
_refine_ls_goodness_of_fit_ref 0.975
_refine_ls_hydrogen_treatment mixed
_refine_ls_matrix_type full
_refine_ls_number_parameters 217
_refine_ls_number_reflns 4270
_refine_ls_number_restraints 1
_refine_ls_restrained_S_all 0.975
_refine_ls_R_factor_all 0.0724
_refine_ls_R_factor_gt 0.0615
_refine_ls_shift/su_max 0.000
_refine_ls_shift/su_mean 0.000
_refine_ls_structure_factor_coef Fsqd
_refine_ls_weighting_details 'w=1/[\s^2^(Fo^2^)+(0.0924P)^2^+0.0000P] where P=(Fo^2^+2Fc^2^)/3'
_refine_ls_weighting_scheme calc
_refine_ls_wR_factor_gt 0.1416
_refine_ls_wR_factor_ref 0.1447
_reflns_number_gt 3328
_reflns_number_total 4270
_reflns_threshold_expression >2sigma(I)
_cod_data_source_file ja0022462B_1.cif
_cod_data_source_block jst
_cod_depositor_comments
;
The following automatic conversions were performed:

'_refine_ls_weighting_scheme' value 'calc
w=1/[\s^2^(Fo^2^)+(0.0924P)^2^+0.0000P] where P=(Fo^2^+2Fc^2^)/3' was
changed to 'calc'. New tag '_refine_ls_weighting_details' was
created. The value of the new tag was set to
'w=1/[\s^2^(Fo^2^)+(0.0924P)^2^+0.0000P] where P=(Fo^2^+2Fc^2^)/3'.

Automatic conversion script
Id: cif_fix_values 3143 2015-03-26 13:38:13Z robertas 
;
_cod_database_code 4116160

loop_
_symmetry_equiv_pos_as_xyz
'x, y, z'
'-x, y, -z'
'x+1/2, y+1/2, z'
'-x+1/2, y+1/2, -z'

loop_
_atom_site_label
_atom_site_type_symbol
_atom_site_fract_x
_atom_site_fract_y
_atom_site_fract_z
_atom_site_U_iso_or_equiv
_atom_site_adp_type
_atom_site_occupancy
_atom_site_calc_flag
_atom_site_refinement_flags
S1 S 0.27962(5) 0.78146(12) 0.29932(5) 0.0427(2) Uani 1 d .
O1 O 0.50009(13) 0.2032(4) 0.12750(17) 0.0555(6) Uani 1 d .
O2 O 0.53454(12) 0.5656(4) 0.13361(16) 0.0537(6) Uani 1 d .
O3 O 0.32556(13) 0.3385(4) 0.00101(14) 0.0534(6) Uani 1 d .
O4 O 0.36251(11) 0.7011(4) 0.01342(11) 0.0416(5) Uani 1 d .
O5 O 0.33489(11) 1.0817(3) 0.22541(12) 0.0361(5) Uani 1 d .
C1 C 0.5693(2) 0.1329(7) 0.1220(3) 0.0796(14) Uani 1 d .
H1A H 0.5709 -0.0301 0.1198 0.119 Uiso 1 calc R
H1B H 0.6096 0.1864 0.1688 0.119 Uiso 1 calc R
H1C H 0.5732 0.1957 0.0737 0.119 Uiso 1 calc R
C2 C 0.48942(16) 0.4256(5) 0.13071(17) 0.0328(6) Uani 1 d .
C3 C 0.41249(14) 0.4692(4) 0.12967(15) 0.0300(6) Uani 1 d .
H3A H 0.3973 0.3354 0.1526 0.036 Uiso 1 calc R
C4 C 0.36151(14) 0.4903(5) 0.04137(16) 0.0326(6) Uani 1 d .
C5 C 0.31522(17) 0.7408(7) -0.06981(17) 0.0490(8) Uani 1 d .
H5A H 0.3200 0.8961 -0.0839 0.074 Uiso 1 calc R
H5B H 0.2649 0.7114 -0.0764 0.074 Uiso 1 calc R
H5C H 0.3292 0.6415 -0.1047 0.074 Uiso 1 calc R
C6 C 0.40914(13) 0.6776(4) 0.18104(15) 0.0280(5) Uani 1 d .
H6A H 0.4203 0.8144 0.1560 0.034 Uiso 1 calc R
C7 C 0.46383(14) 0.6618(5) 0.26857(15) 0.0296(6) Uani 1 d .
C8 C 0.46603(16) 0.4724(5) 0.31694(17) 0.0393(7) Uani 1 d .
H8A H 0.4358 0.3483 0.2944 0.047 Uiso 1 calc R
C9 C 0.51224(18) 0.4665(6) 0.39743(19) 0.0463(7) Uani 1 d .
H9A H 0.5135 0.3378 0.4285 0.056 Uiso 1 calc R
C10 C 0.55675(17) 0.6503(6) 0.43245(18) 0.0456(7) Uani 1 d .
H10A H 0.5867 0.6484 0.4873 0.055 Uiso 1 calc R
C11 C 0.55612(18) 0.8375(6) 0.38466(19) 0.0456(8) Uani 1 d .
H11A H 0.5868 0.9607 0.4072 0.055 Uiso 1 calc R
C12 C 0.51003(16) 0.8423(5) 0.30349(17) 0.0381(7) Uani 1 d .
H12A H 0.5102 0.9689 0.2720 0.046 Uiso 1 calc R
C13 C 0.32954(14) 0.6956(5) 0.17881(16) 0.0320(6) Uani 1 d .
H13A H 0.2964 0.7210 0.1231 0.038 Uiso 1 calc R
H13B H 0.3161 0.5521 0.1965 0.038 Uiso 1 calc R
C14 C 0.31893(14) 0.8838(4) 0.23140(16) 0.0281(5) Uani 1 d .
C15 C 0.26263(16) 1.0279(5) 0.35454(17) 0.0394(7) Uani 1 d .
C16 C 0.33429(19) 1.1480(7) 0.40275(19) 0.0521(8) Uani 1 d .
H16A H 0.3242 1.2756 0.4309 0.078 Uiso 1 calc R
H16B H 0.3573 1.2002 0.3664 0.078 Uiso 1 calc R
H16C H 0.3668 1.0442 0.4415 0.078 Uiso 1 calc R
C17 C 0.2305(3) 0.9160(7) 0.4125(3) 0.0658(11) Uani 1 d .
H17A H 0.2192 1.0311 0.4445 0.099 Uiso 1 calc R
H17B H 0.2659 0.8118 0.4476 0.099 Uiso 1 calc R
H17C H 0.1862 0.8350 0.3815 0.099 Uiso 1 calc R
C18 C 0.20747(18) 1.1883(6) 0.2963(2) 0.0487(8) Uani 1 d .
H18A H 0.1990 1.3149 0.3259 0.073 Uiso 1 calc R
H18B H 0.1618 1.1093 0.2692 0.073 Uiso 1 calc R
H18C H 0.2266 1.2423 0.2568 0.073 Uiso 1 calc R

loop_
_atom_site_aniso_label
_atom_site_aniso_U_11
_atom_site_aniso_U_22
_atom_site_aniso_U_33
_atom_site_aniso_U_23
_atom_site_aniso_U_13
_atom_site_aniso_U_12
S1 0.0601(4) 0.0197(3) 0.0585(5) 0.0013(3) 0.0339(4) -0.0009(3)
O1 0.0518(12) 0.0197(10) 0.1049(19) 0.0015(12) 0.0407(13) 0.0070(9)
O2 0.0434(11) 0.0308(12) 0.0920(19) -0.0061(11) 0.0310(12) -0.0054(10)
O3 0.0598(15) 0.0355(13) 0.0475(12) -0.0139(10) -0.0005(11) -0.0085(10)
O4 0.0484(11) 0.0329(11) 0.0342(10) 0.0024(9) 0.0043(9) -0.0075(9)
O5 0.0460(11) 0.0220(10) 0.0408(11) -0.0012(8) 0.0166(9) -0.0044(8)
C1 0.067(2) 0.0338(19) 0.159(5) 0.003(2) 0.067(3) 0.0107(18)
C2 0.0392(15) 0.0233(14) 0.0351(15) 0.0008(11) 0.0129(12) 0.0014(11)
C3 0.0354(14) 0.0183(12) 0.0352(14) -0.0041(11) 0.0118(11) -0.0014(11)
C4 0.0317(13) 0.0314(15) 0.0346(14) -0.0077(12) 0.0120(11) -0.0011(12)
C5 0.0449(16) 0.060(2) 0.0338(15) 0.0036(15) 0.0052(13) 0.0030(16)
C6 0.0295(12) 0.0193(12) 0.0315(12) -0.0034(11) 0.0068(10) -0.0036(10)
C7 0.0325(13) 0.0249(14) 0.0290(13) -0.0024(11) 0.0088(11) 0.0000(10)
C8 0.0444(16) 0.0263(15) 0.0410(16) -0.0001(12) 0.0086(13) -0.0098(13)
C9 0.0618(19) 0.0330(17) 0.0400(16) 0.0052(14) 0.0139(14) 0.0006(15)
C10 0.0453(16) 0.0477(19) 0.0321(15) -0.0018(14) 0.0006(12) -0.0022(14)
C11 0.0464(17) 0.0375(18) 0.0428(16) -0.0091(13) 0.0048(14) -0.0068(13)
C12 0.0426(16) 0.0260(15) 0.0409(16) -0.0021(12) 0.0099(13) -0.0048(12)
C13 0.0331(13) 0.0247(13) 0.0360(13) -0.0080(11) 0.0101(11) -0.0038(11)
C14 0.0279(13) 0.0213(13) 0.0322(14) -0.0014(10) 0.0076(11) -0.0003(10)
C15 0.0542(18) 0.0250(14) 0.0439(17) -0.0002(12) 0.0238(15) 0.0045(13)
C16 0.064(2) 0.050(2) 0.0372(16) -0.0042(15) 0.0123(15) 0.0014(17)
C17 0.100(3) 0.045(2) 0.075(3) 0.0009(19) 0.060(2) 0.001(2)
C18 0.0503(17) 0.0360(17) 0.0573(19) -0.0033(15) 0.0170(15) 0.0097(14)

loop_
_atom_type_symbol
_atom_type_description
_atom_type_scat_dispersion_real
_atom_type_scat_dispersion_imag
_atom_type_scat_source
C C 0.0033 0.0016 'International Tables Vol C Tables 4.2.6.8 and 6.1.1.4'
H H 0.0000 0.0000 'International Tables Vol C Tables 4.2.6.8 and 6.1.1.4'
O O 0.0106 0.0060 'International Tables Vol C Tables 4.2.6.8 and 6.1.1.4'
S S 0.1246 0.1234 'International Tables Vol C Tables 4.2.6.8 and 6.1.1.4'

loop_
_geom_angle_atom_site_label_1
_geom_angle_atom_site_label_2
_geom_angle_atom_site_label_3
_geom_angle
C14 S1 C15 107.67(12)
C2 O1 C1 116.7(3)
C4 O4 C5 116.0(2)
O2 C2 O1 123.8(3)
O2 C2 C3 126.5(3)
O1 C2 C3 109.6(2)
C2 C3 C4 107.2(2)
C2 C3 C6 112.7(2)
C4 C3 C6 112.9(2)
O3 C4 O4 123.8(3)
O3 C4 C3 124.9(3)
O4 C4 C3 111.3(2)
C7 C6 C13 110.4(2)
C7 C6 C3 112.6(2)
C13 C6 C3 107.5(2)
C12 C7 C8 118.1(2)
C12 C7 C6 120.2(2)
C8 C7 C6 121.6(2)
C9 C8 C7 121.0(3)
C8 C9 C10 120.5(3)
C9 C10 C11 119.0(3)
C12 C11 C10 120.4(3)
C7 C12 C11 121.0(3)
C14 C13 C6 113.7(2)
O5 C14 C13 123.3(2)
O5 C14 S1 125.3(2)
C13 C14 S1 111.46(18)
C18 C15 C16 111.6(3)
C18 C15 C17 111.1(3)
C16 C15 C17 110.0(3)
C18 C15 S1 110.5(2)
C16 C15 S1 110.8(2)
C17 C15 S1 102.5(2)

loop_
_geom_bond_atom_site_label_1
_geom_bond_atom_site_label_2
_geom_bond_distance
S1 C14 1.754(3)
S1 C15 1.845(3)
O1 C2 1.328(4)
O1 C1 1.448(4)
O2 C2 1.192(4)
O3 C4 1.195(3)
O4 C4 1.337(4)
O4 C5 1.439(3)
O5 C14 1.219(3)
C2 C3 1.515(4)
C3 C4 1.516(4)
C3 C6 1.541(3)
C6 C7 1.525(4)
C6 C13 1.541(3)
C7 C12 1.381(4)
C7 C8 1.395(4)
C8 C9 1.376(4)
C9 C10 1.381(5)
C10 C11 1.385(5)
C11 C12 1.385(4)
C13 C14 1.509(3)
C15 C18 1.513(4)
C15 C16 1.516(5)
C15 C17 1.534(5)

loop_
_geom_torsion_atom_site_label_1
_geom_torsion_atom_site_label_2
_geom_torsion_atom_site_label_3
_geom_torsion_atom_site_label_4
_geom_torsion
C1 O1 C2 O2 -4.1(5)
C1 O1 C2 C3 175.6(3)
O2 C2 C3 C4 90.3(4)
O1 C2 C3 C4 -89.4(3)
O2 C2 C3 C6 -34.4(4)
O1 C2 C3 C6 145.9(3)
C5 O4 C4 O3 1.7(4)
C5 O4 C4 C3 -179.3(2)
C2 C3 C4 O3 95.2(3)
C6 C3 C4 O3 -140.2(3)
C2 C3 C4 O4 -83.8(3)
C6 C3 C4 O4 40.8(3)
C2 C3 C6 C7 -55.0(3)
C4 C3 C6 C7 -176.6(2)
C2 C3 C6 C13 -177.0(2)
C4 C3 C6 C13 61.5(3)
C13 C6 C7 C12 -109.2(3)
C3 C6 C7 C12 130.5(3)
C13 C6 C7 C8 67.1(3)
C3 C6 C7 C8 -53.1(3)
C12 C7 C8 C9 0.8(4)
C6 C7 C8 C9 -175.7(3)
C7 C8 C9 C10 1.0(5)
C8 C9 C10 C11 -2.2(5)
C9 C10 C11 C12 1.7(5)
C8 C7 C12 C11 -1.3(4)
C6 C7 C12 C11 175.2(3)
C10 C11 C12 C7 0.1(5)
C7 C6 C13 C14 52.8(3)
C3 C6 C13 C14 176.1(2)
C6 C13 C14 O5 55.0(4)
C6 C13 C14 S1 -126.2(2)
C15 S1 C14 O5 3.1(3)
C15 S1 C14 C13 -175.71(19)
C14 S1 C15 C18 62.9(2)
C14 S1 C15 C16 -61.3(2)
C14 S1 C15 C17 -178.7(2)
